data_4304085
loop_
_publ_author_name
'Meenakshi Ghosh'
'Papu Biswas'
'Ulrich Fl\"orke'
'Kamalaksha Nag'

_publ_section_title
;
Halogen Exchange and Scrambling between C-X and M-X' Bonds in Copper,
Nickel, and Cobalt Complexes of 6,6'-bis(bromo/
chloromethyl)-2,2'-bipyridine. Structural, Electrochemical, and
Photochemical Studies
;
_journal_name_full 'Inorganic Chemistry'
_journal_page_first 281
_journal_page_last 296
_journal_paper_doi 10.1021/ic7014786
_journal_volume 47
_journal_year 2008
_chemical_formula_moiety '(C24 H20 Br4 Cu N4)(Cl O4)'
_chemical_formula_sum 'C24 H20 Br4 Cl Cu N4 O4'
_chemical_formula_weight 847.07
_chemical_name_systematic
; 
 ? 
;
_space_group_IT_number 14
_symmetry_cell_setting monoclinic
_symmetry_space_group_name_Hall '-P 2ybc'
_symmetry_space_group_name_H-M 'P 1 21/c 1'
_atom_sites_solution_hydrogens difmap
_atom_sites_solution_primary direct
_atom_sites_solution_secondary difmap
_audit_creation_method SHELXL-97
_cell_angle_alpha 90.00
_cell_angle_beta 109.560(1)
_cell_angle_gamma 90.00
_cell_formula_units_Z 8
_cell_length_a 16.4933(6)
_cell_length_b 19.9905(8)
_cell_length_c 18.5600(7)
_cell_measurement_reflns_used 3678
_cell_measurement_temperature 150(2)
_cell_measurement_theta_max 18.96
_cell_measurement_theta_min 2.35
_cell_volume 5766.3(4)
_computing_cell_refinement 'Bruker (2002) SMART'
_computing_data_collection 'Bruker (2002) SMART'
_computing_data_reduction 'Bruker (2002) SAINT'
_computing_molecular_graphics 'Bruker (2002) SHELXTL'
_computing_publication_material 'Bruker (2002) SHELXTL'
_computing_structure_refinement 'Bruker (2002) SHELXTL'
_computing_structure_solution 'Bruker (2002) SHELXTL'
_diffrn_ambient_temperature 150(2)
_diffrn_measured_fraction_theta_full 0.987
_diffrn_measured_fraction_theta_max 0.987
_diffrn_measurement_device_type 'Bruker AXS SMART APEX'
_diffrn_measurement_method '\f and \w scans'
_diffrn_radiation_monochromator graphite
_diffrn_radiation_source 'sealed tube'
_diffrn_radiation_type MoK\a
_diffrn_radiation_wavelength 0.71073
_diffrn_reflns_av_R_equivalents 0.0759
_diffrn_reflns_av_sigmaI/netI 0.1405
_diffrn_reflns_limit_h_max 20
_diffrn_reflns_limit_h_min -20
_diffrn_reflns_limit_k_max 24
_diffrn_reflns_limit_k_min -24
_diffrn_reflns_limit_l_max 23
_diffrn_reflns_limit_l_min -22
_diffrn_reflns_number 35469
_diffrn_reflns_theta_full 26.37
_diffrn_reflns_theta_max 26.37
_diffrn_reflns_theta_min 1.31
_diffrn_standards_decay_% 0
_diffrn_standards_interval_time 430
_diffrn_standards_number 3775
_exptl_absorpt_coefficient_mu 6.431
_exptl_absorpt_correction_T_max 0.793
_exptl_absorpt_correction_T_min 0.238
_exptl_absorpt_correction_type multi-scan
_exptl_absorpt_process_details 'SADABS (Bruker, 2002)'
_exptl_crystal_colour red
_exptl_crystal_density_diffrn 1.951
_exptl_crystal_density_method 'not measured'
_exptl_crystal_description plate
_exptl_crystal_F_000 3280
_exptl_crystal_size_max 0.40
_exptl_crystal_size_mid 0.20
_exptl_crystal_size_min 0.04
_refine_diff_density_max 0.920
_refine_diff_density_min -0.632
_refine_diff_density_rms 0.098
_refine_ls_extinction_method none
_refine_ls_goodness_of_fit_ref 0.797
_refine_ls_hydrogen_treatment constr
_refine_ls_matrix_type full
_refine_ls_number_parameters 702
_refine_ls_number_reflns 11645
_refine_ls_number_restraints 58
_refine_ls_restrained_S_all 0.800
_refine_ls_R_factor_all 0.1146
_refine_ls_R_factor_gt 0.0452
_refine_ls_shift/su_max 0.001
_refine_ls_shift/su_mean 0.000
_refine_ls_structure_factor_coef Fsqd
_refine_ls_weighting_details 'calc w=1/[\s^2^(Fo^2^)+(0.0175P)^2^] where P=(Fo^2^+2Fc^2^)/3'
_refine_ls_weighting_scheme calc
_refine_ls_wR_factor_gt 0.0702
_refine_ls_wR_factor_ref 0.0810
_reflns_number_gt 5537
_reflns_number_total 11645
_reflns_threshold_expression >2sigma(I)
_cod_data_source_file ic7014786-file003_2.cif
_cod_data_source_block 1b
_cod_original_sg_symbol_H-M 'P 21/c'
_cod_database_code 4304085

loop_
_symmetry_equiv_pos_as_xyz
'x, y, z'
'-x, y+1/2, -z+1/2'
'-x, -y, -z'
'x, -y-1/2, z-1/2'

loop_
_atom_site_label
_atom_site_type_symbol
_atom_site_fract_x
_atom_site_fract_y
_atom_site_fract_z
_atom_site_U_iso_or_equiv
_atom_site_adp_type
_atom_site_occupancy
_atom_site_symmetry_multiplicity
_atom_site_calc_flag
_atom_site_refinement_flags
_atom_site_disorder_assembly
_atom_site_disorder_group
Cu1 Cu 0.43179(5) 0.56580(4) 1.21862(4) 0.0335(2) Uani 1 1 d . . .
Br11 Br 0.18978(5) 0.54795(4) 1.04725(5) 0.0640(3) Uani 1 1 d . . .
Br12 Br 0.63918(4) 0.55834(4) 1.40574(4) 0.0486(2) Uani 1 1 d . . .
Br13 Br 0.46060(5) 0.37655(4) 1.17459(4) 0.0507(2) Uani 1 1 d . . .
Br14 Br 0.41070(5) 0.74911(4) 1.22247(5) 0.0559(2) Uani 1 1 d . . .
N11 N 0.4203(3) 0.5602(3) 1.1069(3) 0.0307(13) Uani 1 1 d . . .
N12 N 0.5374(3) 0.6184(2) 1.2227(3) 0.0311(13) Uani 1 1 d . . .
N13 N 0.4290(3) 0.4937(2) 1.2936(3) 0.0280(13) Uani 1 1 d . . .
N14 N 0.3365(3) 0.6032(2) 1.2524(3) 0.0279(13) Uani 1 1 d . . .
C101 C 0.2928(4) 0.4919(3) 1.0738(4) 0.0443(19) Uani 1 1 d . . .
H10A H 0.3137 0.4827 1.1295 0.053 Uiso 1 1 calc R . .
H10B H 0.2788 0.4486 1.0465 0.053 Uiso 1 1 calc R . .
C102 C 0.3608(4) 0.5267(3) 1.0522(4) 0.0378(18) Uani 1 1 d . . .
C103 C 0.3594(4) 0.5244(4) 0.9772(4) 0.048(2) Uani 1 1 d . . .
H10C H 0.3168 0.4994 0.9396 0.058 Uiso 1 1 calc R . .
C104 C 0.4213(5) 0.5593(4) 0.9591(4) 0.052(2) Uani 1 1 d . . .
H10D H 0.4217 0.5591 0.9080 0.062 Uiso 1 1 calc R . .
C105 C 0.4831(4) 0.5948(3) 1.0144(4) 0.047(2) Uani 1 1 d . . .
H10E H 0.5258 0.6195 1.0020 0.056 Uiso 1 1 calc R . .
C106 C 0.4815(4) 0.5937(3) 1.0885(4) 0.0334(17) Uani 1 1 d . . .
C107 C 0.5451(4) 0.6291(3) 1.1531(4) 0.0334(17) Uani 1 1 d . . .
C108 C 0.6072(4) 0.6716(3) 1.1422(4) 0.050(2) Uani 1 1 d . . .
H10F H 0.6112 0.6781 1.0928 0.060 Uiso 1 1 calc R . .
C109 C 0.6617(4) 0.7033(3) 1.2042(4) 0.053(2) Uani 1 1 d . . .
H10G H 0.7041 0.7327 1.1981 0.063 Uiso 1 1 calc R . .
C110 C 0.6563(4) 0.6932(3) 1.2766(4) 0.047(2) Uani 1 1 d . . .
H11A H 0.6948 0.7148 1.3203 0.056 Uiso 1 1 calc R . .
C111 C 0.5919(4) 0.6501(3) 1.2828(4) 0.0345(17) Uani 1 1 d . . .
C112 C 0.5810(4) 0.6390(3) 1.3584(3) 0.0423(19) Uani 1 1 d . . .
H11B H 0.5190 0.6355 1.3515 0.051 Uiso 1 1 calc R . .
H11C H 0.6047 0.6777 1.3922 0.051 Uiso 1 1 calc R . .
C113 C 0.5327(4) 0.4245(3) 1.2649(3) 0.0361(17) Uani 1 1 d . . .
H11D H 0.5825 0.3963 1.2933 0.043 Uiso 1 1 calc R . .
H11E H 0.5548 0.4660 1.2491 0.043 Uiso 1 1 calc R . .
C114 C 0.4815(4) 0.4413(3) 1.3151(3) 0.0305(16) Uani 1 1 d . . .
C115 C 0.4887(4) 0.4041(3) 1.3801(4) 0.0414(19) Uani 1 1 d . . .
H11F H 0.5261 0.3666 1.3935 0.050 Uiso 1 1 calc R . .
C116 C 0.4409(4) 0.4225(3) 1.4248(4) 0.046(2) Uani 1 1 d . . .
H11G H 0.4452 0.3983 1.4699 0.056 Uiso 1 1 calc R . .
C117 C 0.3865(4) 0.4765(4) 1.4029(4) 0.046(2) Uani 1 1 d . . .
H11H H 0.3535 0.4906 1.4334 0.055 Uiso 1 1 calc R . .
C118 C 0.3805(4) 0.5101(3) 1.3362(3) 0.0283(16) Uani 1 1 d . . .
C119 C 0.3199(4) 0.5665(3) 1.3058(3) 0.0287(16) Uani 1 1 d . . .
C120 C 0.2504(4) 0.5793(3) 1.3307(3) 0.0405(19) Uani 1 1 d . . .
H12A H 0.2406 0.5528 1.3694 0.049 Uiso 1 1 calc R . .
C121 C 0.1960(4) 0.6320(4) 1.2971(4) 0.047(2) Uani 1 1 d . . .
H12B H 0.1468 0.6412 1.3111 0.057 Uiso 1 1 calc R . .
C122 C 0.2142(4) 0.6705(3) 1.2434(4) 0.044(2) Uani 1 1 d . . .
H12C H 0.1787 0.7076 1.2211 0.053 Uiso 1 1 calc R . .
C123 C 0.2844(4) 0.6550(3) 1.2220(3) 0.0322(17) Uani 1 1 d . . .
C124 C 0.3094(4) 0.6973(3) 1.1665(4) 0.0432(19) Uani 1 1 d . . .
H12D H 0.2615 0.7277 1.1393 0.052 Uiso 1 1 calc R . .
H12E H 0.3221 0.6686 1.1281 0.052 Uiso 1 1 calc R . .
Cu2 Cu 0.02916(5) 0.55720(4) 0.74565(4) 0.0333(2) Uani 1 1 d . . .
Br21 Br -0.00388(5) 0.44085(4) 0.90161(4) 0.0609(2) Uani 1 1 d . . .
Br22 Br 0.06834(5) 0.69509(4) 0.60227(4) 0.0563(2) Uani 1 1 d . . .
Br23 Br -0.20854(5) 0.62724(4) 0.69000(5) 0.0690(3) Uani 1 1 d . . .
Br24 Br 0.25966(4) 0.47228(4) 0.76327(4) 0.0459(2) Uani 1 1 d . . .
N21 N 0.0285(3) 0.4575(2) 0.7322(3) 0.0286(13) Uani 1 1 d . . .
N22 N -0.0294(3) 0.5520(3) 0.6306(3) 0.0293(13) Uani 1 1 d . . .
N23 N -0.0066(3) 0.6108(2) 0.8220(3) 0.0296(13) Uani 1 1 d . . .
N24 N 0.1407(3) 0.6060(2) 0.7971(3) 0.0269(13) Uani 1 1 d . . .
C201 C 0.0956(4) 0.4351(3) 0.8669(3) 0.0419(18) Uani 1 1 d . . .
H20A H 0.1226 0.4797 0.8698 0.050 Uiso 1 1 calc R . .
H20B H 0.1389 0.4041 0.9003 0.050 Uiso 1 1 calc R . .
C202 C 0.0668(4) 0.4101(3) 0.7858(4) 0.0343(17) Uani 1 1 d . . .
C203 C 0.0783(4) 0.3449(3) 0.7694(4) 0.046(2) Uani 1 1 d . . .
H20C H 0.1058 0.3140 0.8089 0.055 Uiso 1 1 calc R . .
C204 C 0.0491(4) 0.3254(3) 0.6942(4) 0.049(2) Uani 1 1 d . . .
H20D H 0.0568 0.2806 0.6807 0.059 Uiso 1 1 calc R . .
C205 C 0.0084(4) 0.3716(3) 0.6383(4) 0.0392(18) Uani 1 1 d . . .
H20E H -0.0135 0.3585 0.5861 0.047 Uiso 1 1 calc R . .
C206 C -0.0002(4) 0.4369(3) 0.6588(4) 0.0311(16) Uani 1 1 d . . .
C207 C -0.0418(4) 0.4897(3) 0.6027(4) 0.0265(16) Uani 1 1 d . . .
C208 C -0.0920(4) 0.4762(3) 0.5277(4) 0.0367(18) Uani 1 1 d . . .
H20F H -0.0999 0.4316 0.5090 0.044 Uiso 1 1 calc R . .
C209 C -0.1297(4) 0.5286(4) 0.4814(4) 0.043(2) Uani 1 1 d . . .
H20G H -0.1657 0.5202 0.4303 0.051 Uiso 1 1 calc R . .
C210 C -0.1161(4) 0.5935(3) 0.5080(4) 0.0374(18) Uani 1 1 d . . .
H21A H -0.1412 0.6303 0.4759 0.045 Uiso 1 1 calc R . .
C211 C -0.0640(4) 0.6028(3) 0.5836(4) 0.0343(17) Uani 1 1 d . . .
C212 C -0.0419(4) 0.6716(3) 0.6139(4) 0.0437(19) Uani 1 1 d . . .
H21B H -0.0371 0.6734 0.6685 0.052 Uiso 1 1 calc R . .
H21C H -0.0871 0.7035 0.5851 0.052 Uiso 1 1 calc R . .
C213 C -0.1542(4) 0.5709(3) 0.7777(4) 0.050(2) Uani 1 1 d . . .
H21D H -0.1971 0.5573 0.8015 0.060 Uiso 1 1 calc R . .
H21E H -0.1314 0.5300 0.7612 0.060 Uiso 1 1 calc R . .
C214 C -0.0832(4) 0.6079(3) 0.8339(4) 0.0374(18) Uani 1 1 d . . .
C215 C -0.0971(5) 0.6416(3) 0.8939(4) 0.048(2) Uani 1 1 d . . .
H21F H -0.1513 0.6389 0.9013 0.058 Uiso 1 1 calc R . .
C216 C -0.0316(5) 0.6790(3) 0.9427(4) 0.0425(19) Uani 1 1 d . . .
H21G H -0.0401 0.7024 0.9841 0.051 Uiso 1 1 calc R . .
C217 C 0.0464(4) 0.6822(3) 0.9313(3) 0.0380(18) Uani 1 1 d . . .
H21H H 0.0922 0.7076 0.9649 0.046 Uiso 1 1 calc R . .
C218 C 0.0580(4) 0.6484(3) 0.8707(3) 0.0305(16) Uani 1 1 d . . .
C219 C 0.1382(4) 0.6489(3) 0.8522(4) 0.0332(17) Uani 1 1 d . . .
C220 C 0.2057(4) 0.6927(3) 0.8880(4) 0.046(2) Uani 1 1 d . . .
H22A H 0.2017 0.7225 0.9266 0.055 Uiso 1 1 calc R . .
C221 C 0.2773(4) 0.6922(3) 0.8669(4) 0.052(2) Uani 1 1 d . . .
H22B H 0.3241 0.7213 0.8907 0.062 Uiso 1 1 calc R . .
C222 C 0.2804(4) 0.6484(3) 0.8102(4) 0.0427(19) Uani 1 1 d . . .
H22C H 0.3295 0.6476 0.7944 0.051 Uiso 1 1 calc R . .
C223 C 0.2129(4) 0.6063(3) 0.7770(4) 0.0321(17) Uani 1 1 d . . .
C224 C 0.2140(4) 0.5569(3) 0.7176(3) 0.0413(18) Uani 1 1 d . . .
H22D H 0.2498 0.5743 0.6882 0.050 Uiso 1 1 calc R . .
H22E H 0.1548 0.5504 0.6816 0.050 Uiso 1 1 calc R . .
Cl1 Cl -0.26960(12) 0.35070(9) 0.47406(11) 0.0422(5) Uani 1 1 d . . .
O11 O -0.2929(3) 0.4162(3) 0.4892(3) 0.0766(17) Uani 1 1 d . . .
O12 O -0.2655(3) 0.3508(3) 0.3992(3) 0.0711(16) Uani 1 1 d . . .
O13 O -0.1874(3) 0.3334(2) 0.5273(3) 0.0602(15) Uani 1 1 d . . .
O14 O -0.3313(3) 0.3029(2) 0.4797(3) 0.0663(16) Uani 1 1 d . . .
Cl2 Cl 0.26405(12) 0.28214(10) 0.99413(11) 0.0478(5) Uani 1 1 d D . .
O211 O 0.2451(7) 0.3503(4) 0.9994(5) 0.187(5) Uani 0.824(9) 1 d PD A 1
O221 O 0.3526(3) 0.2768(4) 1.0224(4) 0.105(4) Uani 0.824(9) 1 d PD A 1
O231 O 0.2278(4) 0.2453(4) 1.0412(3) 0.085(3) Uani 0.824(9) 1 d PD A 1
O241 O 0.2298(5) 0.2625(4) 0.9192(3) 0.102(4) Uani 0.824(9) 1 d PD A 1
O212 O 0.3023(16) 0.3415(9) 0.9790(17) 0.085(14) Uiso 0.176(9) 1 d PD A 2
O222 O 0.2991(14) 0.2292(8) 0.9687(13) 0.032(9) Uiso 0.176(9) 1 d PD A 2
O232 O 0.282(2) 0.2797(15) 1.0723(8) 0.14(2) Uiso 0.176(9) 1 d PD A 2
O242 O 0.1764(9) 0.2886(13) 0.9571(14) 0.069(12) Uiso 0.176(9) 1 d PD A 2

loop_
_atom_site_aniso_label
_atom_site_aniso_U_11
_atom_site_aniso_U_22
_atom_site_aniso_U_33
_atom_site_aniso_U_23
_atom_site_aniso_U_13
_atom_site_aniso_U_12
Cu1 0.0377(5) 0.0385(6) 0.0278(5) 0.0034(4) 0.0156(4) -0.0022(4)
Br11 0.0409(5) 0.0878(7) 0.0617(6) -0.0035(5) 0.0151(4) 0.0004(4)
Br12 0.0499(5) 0.0628(6) 0.0331(5) 0.0071(4) 0.0141(4) 0.0045(4)
Br13 0.0590(5) 0.0555(6) 0.0397(5) -0.0023(4) 0.0193(4) 0.0083(4)
Br14 0.0489(5) 0.0366(5) 0.0798(6) 0.0049(4) 0.0184(5) 0.0008(4)
N11 0.038(3) 0.032(4) 0.021(3) 0.000(3) 0.008(3) 0.002(3)
N12 0.039(4) 0.031(4) 0.023(3) 0.005(3) 0.010(3) 0.003(3)
N13 0.030(3) 0.031(4) 0.026(3) -0.001(3) 0.012(3) 0.001(3)
N14 0.031(3) 0.025(3) 0.024(3) 0.003(3) 0.004(3) 0.002(3)
C101 0.043(5) 0.050(5) 0.032(4) 0.000(4) 0.003(4) -0.003(4)
C102 0.037(4) 0.040(5) 0.031(5) 0.000(4) 0.005(4) 0.010(4)
C103 0.040(5) 0.070(6) 0.033(5) -0.004(4) 0.010(4) 0.009(4)
C104 0.063(6) 0.072(6) 0.022(4) 0.008(4) 0.016(4) 0.015(5)
C105 0.048(5) 0.065(6) 0.032(5) 0.014(4) 0.019(4) 0.011(4)
C106 0.034(4) 0.036(5) 0.034(5) 0.010(4) 0.016(4) 0.008(3)
C107 0.033(4) 0.033(4) 0.036(5) 0.006(4) 0.013(4) -0.002(3)
C108 0.056(5) 0.054(6) 0.043(5) 0.000(4) 0.021(4) -0.016(4)
C109 0.050(5) 0.048(5) 0.065(6) 0.010(5) 0.026(5) -0.016(4)
C110 0.042(5) 0.043(5) 0.053(5) 0.001(4) 0.013(4) -0.009(4)
C111 0.034(4) 0.040(5) 0.029(4) 0.003(4) 0.010(4) 0.005(4)
C112 0.043(4) 0.046(5) 0.035(5) -0.005(4) 0.010(4) -0.004(4)
C113 0.030(4) 0.035(5) 0.043(5) 0.001(3) 0.011(4) 0.003(3)
C114 0.027(4) 0.039(5) 0.023(4) 0.002(4) 0.006(3) -0.005(3)
C115 0.044(5) 0.041(5) 0.045(5) 0.011(4) 0.021(4) 0.007(4)
C116 0.058(5) 0.052(6) 0.028(4) 0.019(4) 0.014(4) 0.003(4)
C117 0.046(5) 0.069(6) 0.031(5) 0.012(4) 0.025(4) 0.011(4)
C118 0.030(4) 0.032(4) 0.022(4) 0.001(3) 0.007(3) -0.001(3)
C119 0.027(4) 0.032(4) 0.027(4) -0.007(3) 0.011(3) -0.006(3)
C120 0.041(5) 0.056(6) 0.025(4) -0.003(4) 0.012(4) -0.004(4)
C121 0.032(4) 0.060(6) 0.050(5) -0.012(4) 0.013(4) 0.005(4)
C122 0.037(5) 0.035(5) 0.056(5) 0.000(4) 0.010(4) 0.009(4)
C123 0.030(4) 0.035(4) 0.027(4) -0.001(3) 0.002(3) -0.003(3)
C124 0.048(5) 0.039(5) 0.040(5) 0.008(4) 0.011(4) 0.006(4)
Cu2 0.0394(5) 0.0337(5) 0.0255(5) -0.0066(4) 0.0090(4) -0.0029(4)
Br21 0.0727(6) 0.0767(7) 0.0408(5) 0.0083(5) 0.0290(5) -0.0029(5)
Br22 0.0572(5) 0.0494(6) 0.0533(5) 0.0081(4) 0.0067(4) -0.0123(4)
Br23 0.0488(5) 0.0850(7) 0.0630(6) -0.0068(5) 0.0050(5) 0.0106(5)
Br24 0.0550(5) 0.0431(5) 0.0446(5) -0.0030(4) 0.0231(4) 0.0081(4)
N21 0.029(3) 0.036(4) 0.020(3) -0.003(3) 0.008(3) -0.002(3)
N22 0.029(3) 0.036(4) 0.024(3) 0.002(3) 0.011(3) 0.006(3)
N23 0.036(3) 0.029(4) 0.027(3) 0.000(3) 0.015(3) -0.001(3)
N24 0.034(3) 0.025(3) 0.023(3) 0.001(2) 0.011(3) 0.003(3)
C201 0.056(5) 0.037(5) 0.031(4) 0.000(4) 0.012(4) 0.001(4)
C202 0.030(4) 0.037(5) 0.037(5) -0.001(4) 0.012(4) -0.010(3)
C203 0.057(5) 0.027(4) 0.046(5) 0.004(4) 0.006(4) 0.000(4)
C204 0.057(5) 0.036(5) 0.051(5) -0.008(4) 0.015(5) -0.003(4)
C205 0.045(5) 0.034(5) 0.034(4) -0.010(4) 0.007(4) -0.007(4)
C206 0.026(4) 0.030(4) 0.038(5) -0.002(4) 0.012(3) -0.005(3)
C207 0.023(4) 0.036(5) 0.023(4) -0.004(3) 0.010(3) -0.005(3)
C208 0.036(4) 0.041(5) 0.031(4) -0.005(4) 0.008(4) -0.007(4)
C209 0.037(4) 0.065(6) 0.022(4) -0.009(4) 0.004(4) -0.010(4)
C210 0.037(4) 0.042(5) 0.032(5) 0.004(4) 0.009(4) 0.003(4)
C211 0.035(4) 0.041(5) 0.028(4) 0.000(4) 0.012(4) 0.004(4)
C212 0.044(5) 0.041(5) 0.040(5) 0.006(4) 0.006(4) 0.007(4)
C213 0.043(5) 0.057(6) 0.055(5) -0.013(4) 0.023(4) -0.016(4)
C214 0.050(5) 0.030(4) 0.039(5) 0.005(3) 0.023(4) 0.002(4)
C215 0.058(5) 0.046(5) 0.052(5) 0.001(4) 0.034(5) 0.002(4)
C216 0.072(6) 0.032(5) 0.028(4) -0.003(3) 0.024(4) 0.009(4)
C217 0.052(5) 0.031(4) 0.023(4) -0.003(3) 0.001(4) -0.003(4)
C218 0.043(5) 0.022(4) 0.023(4) 0.000(3) 0.007(4) 0.007(3)
C219 0.038(4) 0.027(4) 0.031(4) 0.003(3) 0.007(4) 0.008(3)
C220 0.050(5) 0.032(5) 0.050(5) -0.009(4) 0.011(4) 0.000(4)
C221 0.041(5) 0.036(5) 0.067(6) -0.010(4) 0.002(4) -0.014(4)
C222 0.031(4) 0.035(5) 0.060(5) 0.008(4) 0.014(4) 0.003(4)
C223 0.034(4) 0.027(4) 0.031(4) 0.009(3) 0.005(4) 0.001(3)
C224 0.046(4) 0.059(5) 0.024(4) -0.002(4) 0.019(4) -0.002(4)
Cl1 0.0497(12) 0.0364(12) 0.0394(12) 0.0075(9) 0.0132(11) 0.0014(10)
O11 0.090(4) 0.052(4) 0.072(4) -0.013(3) 0.006(3) 0.025(3)
O12 0.098(4) 0.075(4) 0.045(4) 0.003(3) 0.030(3) -0.022(3)
O13 0.039(3) 0.047(4) 0.082(4) 0.028(3) 0.002(3) 0.003(2)
O14 0.046(3) 0.074(4) 0.075(4) 0.033(3) 0.015(3) -0.007(3)
Cl2 0.0526(14) 0.0526(14) 0.0362(13) 0.0025(10) 0.0120(11) -0.0009(10)
O211 0.255(14) 0.084(8) 0.197(11) -0.018(7) 0.041(10) 0.064(8)
O221 0.031(4) 0.194(10) 0.080(6) 0.062(6) 0.007(4) 0.004(5)
O231 0.088(6) 0.120(7) 0.051(5) 0.019(4) 0.028(4) -0.027(5)
O241 0.112(7) 0.161(8) 0.031(5) -0.033(5) 0.019(5) -0.066(6)

loop_
_atom_type_symbol
_atom_type_description
_atom_type_scat_dispersion_real
_atom_type_scat_dispersion_imag
_atom_type_scat_source
C C 0.0033 0.0016 'International Tables Vol C Tables 4.2.6.8 and 6.1.1.4'
H H 0.0000 0.0000 'International Tables Vol C Tables 4.2.6.8 and 6.1.1.4'
N N 0.0061 0.0033 'International Tables Vol C Tables 4.2.6.8 and 6.1.1.4'
O O 0.0106 0.0060 'International Tables Vol C Tables 4.2.6.8 and 6.1.1.4'
Cu Cu 0.3201 1.2651 'International Tables Vol C Tables 4.2.6.8 and 6.1.1.4'
Br Br -0.2901 2.4595 'International Tables Vol C Tables 4.2.6.8 and 6.1.1.4'
Cl Cl 0.1484 0.1585 'International Tables Vol C Tables 4.2.6.8 and 6.1.1.4'

loop_
_geom_angle_atom_site_label_1
_geom_angle_atom_site_label_2
_geom_angle_atom_site_label_3
_geom_angle
_geom_angle_site_symmetry_1
_geom_angle_site_symmetry_3
_geom_angle_publ_flag
N12 Cu1 N13 124.5(2) . . ?
N12 Cu1 N14 123.3(2) . . ?
N13 Cu1 N14 81.4(2) . . ?
N12 Cu1 N11 81.4(2) . . ?
N13 Cu1 N11 130.8(2) . . ?
N14 Cu1 N11 121.6(2) . . ?
C102 N11 C106 118.7(6) . . ?
C102 N11 Cu1 127.0(5) . . ?
C106 N11 Cu1 114.3(4) . . ?
C111 N12 C107 118.0(6) . . ?
C111 N12 Cu1 127.6(4) . . ?
C107 N12 Cu1 113.7(4) . . ?
C114 N13 C118 118.2(5) . . ?
C114 N13 Cu1 127.3(4) . . ?
C118 N13 Cu1 112.8(4) . . ?
C119 N14 C123 118.2(5) . . ?
C119 N14 Cu1 113.8(4) . . ?
C123 N14 Cu1 127.6(4) . . ?
C102 C101 Br11 109.5(4) . . ?
N11 C102 C103 122.9(7) . . ?
N11 C102 C101 117.4(6) . . ?
C103 C102 C101 119.7(7) . . ?
C104 C103 C102 117.9(7) . . ?
C103 C104 C105 120.4(7) . . ?
C104 C105 C106 118.6(7) . . ?
N11 C106 C105 121.6(6) . . ?
N11 C106 C107 114.8(6) . . ?
C105 C106 C107 123.6(6) . . ?
N12 C107 C108 122.8(6) . . ?
N12 C107 C106 115.4(6) . . ?
C108 C107 C106 121.8(6) . . ?
C109 C108 C107 118.0(7) . . ?
C108 C109 C110 120.9(7) . . ?
C109 C110 C111 117.7(7) . . ?
N12 C111 C110 122.6(6) . . ?
N12 C111 C112 117.2(6) . . ?
C110 C111 C112 120.2(6) . . ?
C111 C112 Br12 110.8(4) . . ?
C114 C113 Br13 109.8(4) . . ?
N13 C114 C115 122.6(6) . . ?
N13 C114 C113 115.9(5) . . ?
C115 C114 C113 121.5(6) . . ?
C116 C115 C114 118.9(6) . . ?
C115 C116 C117 118.8(6) . . ?
C116 C117 C118 119.3(6) . . ?
N13 C118 C117 122.1(6) . . ?
N13 C118 C119 114.9(5) . . ?
C117 C118 C119 123.0(6) . . ?
N14 C119 C120 122.8(6) . . ?
N14 C119 C118 114.7(5) . . ?
C120 C119 C118 122.5(6) . . ?
C121 C120 C119 118.0(6) . . ?
C122 C121 C120 119.1(7) . . ?
C121 C122 C123 119.5(7) . . ?
N14 C123 C122 122.2(6) . . ?
N14 C123 C124 116.1(6) . . ?
C122 C123 C124 121.6(6) . . ?
C123 C124 Br14 108.6(4) . . ?
N21 Cu2 N23 128.65(19) . . ?
N21 Cu2 N24 120.30(19) . . ?
N23 Cu2 N24 81.1(2) . . ?
N21 Cu2 N22 80.7(2) . . ?
N23 Cu2 N22 128.2(2) . . ?
N24 Cu2 N22 124.0(2) . . ?
C206 N21 C202 116.5(6) . . ?
C206 N21 Cu2 114.4(4) . . ?
C202 N21 Cu2 128.0(4) . . ?
C211 N22 C207 118.6(6) . . ?
C211 N22 Cu2 126.7(5) . . ?
C207 N22 Cu2 114.3(4) . . ?
C214 N23 C218 118.6(5) . . ?
C214 N23 Cu2 126.9(4) . . ?
C218 N23 Cu2 114.2(4) . . ?
C219 N24 C223 117.3(5) . . ?
C219 N24 Cu2 114.3(4) . . ?
C223 N24 Cu2 127.9(4) . . ?
C202 C201 Br21 109.2(4) . . ?
N21 C202 C203 124.3(6) . . ?
N21 C202 C201 114.4(6) . . ?
C203 C202 C201 121.2(6) . . ?
C202 C203 C204 118.1(7) . . ?
C203 C204 C205 119.3(7) . . ?
C206 C205 C204 119.6(6) . . ?
N21 C206 C205 122.2(6) . . ?
N21 C206 C207 114.6(6) . . ?
C205 C206 C207 123.2(6) . . ?
N22 C207 C208 122.1(6) . . ?
N22 C207 C206 114.7(6) . . ?
C208 C207 C206 123.2(6) . . ?
C209 C208 C207 118.4(7) . . ?
C208 C209 C210 120.7(6) . . ?
C209 C210 C211 117.2(6) . . ?
N22 C211 C210 122.8(6) . . ?
N22 C211 C212 117.4(6) . . ?
C210 C211 C212 119.7(6) . . ?
C211 C212 Br22 107.4(4) . . ?
C214 C213 Br23 109.7(5) . . ?
N23 C214 C215 121.7(6) . . ?
N23 C214 C213 117.9(6) . . ?
C215 C214 C213 120.3(6) . . ?
C216 C215 C214 119.2(7) . . ?
C217 C216 C215 119.6(6) . . ?
C216 C217 C218 119.7(6) . . ?
N23 C218 C217 121.2(6) . . ?
N23 C218 C219 114.3(6) . . ?
C217 C218 C219 124.5(6) . . ?
N24 C219 C220 122.6(6) . . ?
N24 C219 C218 115.6(6) . . ?
C220 C219 C218 121.8(6) . . ?
C221 C220 C219 119.1(7) . . ?
C220 C221 C222 118.8(7) . . ?
C223 C222 C221 120.0(7) . . ?
N24 C223 C222 122.2(6) . . ?
N24 C223 C224 115.5(6) . . ?
C222 C223 C224 122.2(6) . . ?
C223 C224 Br24 110.9(4) . . ?
O12 Cl1 O11 107.4(3) . . ?
O12 Cl1 O14 110.1(3) . . ?
O11 Cl1 O14 110.9(3) . . ?
O12 Cl1 O13 109.5(3) . . ?
O11 Cl1 O13 110.1(3) . . ?
O14 Cl1 O13 108.8(3) . . ?
O222 Cl2 O241 60.4(9) . . ?
O222 Cl2 O242 113.2(10) . . ?
O241 Cl2 O242 61.0(10) . . ?
O222 Cl2 O221 63.6(9) . . ?
O241 Cl2 O221 112.8(4) . . ?
O242 Cl2 O221 173.0(11) . . ?
O222 Cl2 O232 111.5(11) . . ?
O241 Cl2 O232 157.9(14) . . ?
O242 Cl2 O232 110.5(11) . . ?
O221 Cl2 O232 76.5(13) . . ?
O222 Cl2 O212 108.3(10) . . ?
O241 Cl2 O212 95.7(12) . . ?
O242 Cl2 O212 106.5(10) . . ?
O221 Cl2 O212 69.9(11) . . ?
O232 Cl2 O212 106.5(11) . . ?
O222 Cl2 O211 154.7(9) . . ?
O241 Cl2 O211 108.8(5) . . ?
O242 Cl2 O211 74.1(10) . . ?
O221 Cl2 O211 106.2(5) . . ?
O232 Cl2 O211 86.4(13) . . ?
O212 Cl2 O211 47.7(10) . . ?
O222 Cl2 O231 97.2(9) . . ?
O241 Cl2 O231 111.1(4) . . ?
O242 Cl2 O231 76.7(11) . . ?
O221 Cl2 O231 109.6(4) . . ?
O232 Cl2 O231 47.4(13) . . ?
O212 Cl2 O231 149.9(11) . . ?
O211 Cl2 O231 108.1(5) . . ?

loop_
_geom_bond_atom_site_label_1
_geom_bond_atom_site_label_2
_geom_bond_distance
_geom_bond_site_symmetry_2
_geom_bond_publ_flag
Cu1 N12 2.014(5) . ?
Cu1 N13 2.016(5) . ?
Cu1 N14 2.020(5) . ?
Cu1 N11 2.021(5) . ?
Br11 C101 1.956(6) . ?
Br12 C112 1.931(6) . ?
Br13 C113 1.951(6) . ?
Br14 C124 1.945(6) . ?
N11 C102 1.333(7) . ?
N11 C106 1.347(7) . ?
N12 C111 1.336(7) . ?
N12 C107 1.355(7) . ?
N13 C114 1.332(7) . ?
N13 C118 1.339(7) . ?
N14 C119 1.334(7) . ?
N14 C123 1.344(7) . ?
C101 C102 1.485(8) . ?
C102 C103 1.384(8) . ?
C103 C104 1.370(8) . ?
C104 C105 1.376(8) . ?
C105 C106 1.384(8) . ?
C106 C107 1.483(8) . ?
C107 C108 1.397(8) . ?
C108 C109 1.357(8) . ?
C109 C110 1.391(8) . ?
C110 C111 1.403(8) . ?
C111 C112 1.489(8) . ?
C113 C114 1.491(7) . ?
C114 C115 1.388(8) . ?
C115 C116 1.370(8) . ?
C116 C117 1.376(8) . ?
C117 C118 1.383(8) . ?
C118 C119 1.487(8) . ?
C119 C120 1.394(7) . ?
C120 C121 1.389(8) . ?
C121 C122 1.369(8) . ?
C122 C123 1.379(8) . ?
C123 C124 1.494(8) . ?
Cu2 N21 2.009(5) . ?
Cu2 N23 2.016(5) . ?
Cu2 N24 2.019(5) . ?
Cu2 N22 2.030(5) . ?
Br21 C201 1.957(6) . ?
Br22 C212 1.959(6) . ?
Br23 C213 1.935(7) . ?
Br24 C224 1.929(6) . ?
N21 C206 1.348(7) . ?
N21 C202 1.365(7) . ?
N22 C211 1.335(7) . ?
N22 C207 1.338(7) . ?
N23 C214 1.355(7) . ?
N23 C218 1.368(7) . ?
N24 C219 1.345(7) . ?
N24 C223 1.361(7) . ?
C201 C202 1.505(8) . ?
C202 C203 1.366(8) . ?
C203 C204 1.371(8) . ?
C204 C205 1.385(8) . ?
C205 C206 1.380(8) . ?
C206 C207 1.479(8) . ?
C207 C208 1.387(7) . ?
C208 C209 1.365(8) . ?
C209 C210 1.379(8) . ?
C210 C211 1.391(8) . ?
C211 C212 1.486(8) . ?
C213 C214 1.479(8) . ?
C214 C215 1.385(8) . ?
C215 C216 1.376(8) . ?
C216 C217 1.374(8) . ?
C217 C218 1.379(8) . ?
C218 C219 1.474(8) . ?
C219 C220 1.398(8) . ?
C220 C221 1.363(8) . ?
C221 C222 1.383(8) . ?
C222 C223 1.368(8) . ?
C223 C224 1.484(8) . ?
Cl1 O12 1.413(4) . ?
Cl1 O11 1.420(5) . ?
Cl1 O14 1.424(4) . ?
Cl1 O13 1.427(4) . ?
Cl2 O222 1.363(13) . ?
Cl2 O241 1.372(5) . ?
Cl2 O242 1.383(13) . ?
Cl2 O221 1.380(5) . ?
Cl2 O232 1.380(14) . ?
Cl2 O212 1.416(14) . ?
Cl2 O211 1.409(7) . ?
Cl2 O231 1.419(5) . ?

loop_
_geom_torsion_atom_site_label_1
_geom_torsion_atom_site_label_2
_geom_torsion_atom_site_label_3
_geom_torsion_atom_site_label_4
_geom_torsion
_geom_torsion_site_symmetry_1
_geom_torsion_site_symmetry_2
_geom_torsion_site_symmetry_3
_geom_torsion_site_symmetry_4
_geom_torsion_publ_flag
N12 Cu1 N11 C102 176.4(6) . . . . ?
N13 Cu1 N11 C102 47.6(6) . . . . ?
N14 Cu1 N11 C102 -59.7(6) . . . . ?
N12 Cu1 N11 C106 -2.4(4) . . . . ?
N13 Cu1 N11 C106 -131.2(4) . . . . ?
N14 Cu1 N11 C106 121.5(4) . . . . ?
N13 Cu1 N12 C111 -50.0(6) . . . . ?
N14 Cu1 N12 C111 53.5(6) . . . . ?
N11 Cu1 N12 C111 175.8(6) . . . . ?
N13 Cu1 N12 C107 139.6(4) . . . . ?
N14 Cu1 N12 C107 -116.9(4) . . . . ?
N11 Cu1 N12 C107 5.3(4) . . . . ?
N12 Cu1 N13 C114 -51.0(6) . . . . ?
N14 Cu1 N13 C114 -175.7(5) . . . . ?
N11 Cu1 N13 C114 59.6(6) . . . . ?
N12 Cu1 N13 C118 114.1(4) . . . . ?
N14 Cu1 N13 C118 -10.6(4) . . . . ?
N11 Cu1 N13 C118 -135.3(4) . . . . ?
N12 Cu1 N14 C119 -124.1(4) . . . . ?
N13 Cu1 N14 C119 1.8(4) . . . . ?
N11 Cu1 N14 C119 134.8(4) . . . . ?
N12 Cu1 N14 C123 63.3(6) . . . . ?
N13 Cu1 N14 C123 -170.8(5) . . . . ?
N11 Cu1 N14 C123 -37.8(6) . . . . ?
C106 N11 C102 C103 0.4(10) . . . . ?
Cu1 N11 C102 C103 -178.3(5) . . . . ?
C106 N11 C102 C101 -178.2(5) . . . . ?
Cu1 N11 C102 C101 3.0(8) . . . . ?
Br11 C101 C102 N11 97.3(6) . . . . ?
Br11 C101 C102 C103 -81.5(7) . . . . ?
N11 C102 C103 C104 -1.2(10) . . . . ?
C101 C102 C103 C104 177.4(6) . . . . ?
C102 C103 C104 C105 0.6(11) . . . . ?
C103 C104 C105 C106 0.6(11) . . . . ?
C102 N11 C106 C105 0.9(9) . . . . ?
Cu1 N11 C106 C105 179.8(5) . . . . ?
C102 N11 C106 C107 -179.7(5) . . . . ?
Cu1 N11 C106 C107 -0.7(7) . . . . ?
C104 C105 C106 N11 -1.4(10) . . . . ?
C104 C105 C106 C107 179.2(6) . . . . ?
C111 N12 C107 C108 0.1(10) . . . . ?
Cu1 N12 C107 C108 171.5(5) . . . . ?
C111 N12 C107 C106 -178.7(5) . . . . ?
Cu1 N12 C107 C106 -7.2(7) . . . . ?
N11 C106 C107 N12 5.3(8) . . . . ?
C105 C106 C107 N12 -175.2(6) . . . . ?
N11 C106 C107 C108 -173.4(6) . . . . ?
C105 C106 C107 C108 6.0(10) . . . . ?
N12 C107 C108 C109 -0.2(11) . . . . ?
C106 C107 C108 C109 178.5(6) . . . . ?
C107 C108 C109 C110 0.6(11) . . . . ?
C108 C109 C110 C111 -0.9(11) . . . . ?
C107 N12 C111 C110 -0.4(10) . . . . ?
Cu1 N12 C111 C110 -170.5(5) . . . . ?
C107 N12 C111 C112 178.5(5) . . . . ?
Cu1 N12 C111 C112 8.4(8) . . . . ?
C109 C110 C111 N12 0.8(10) . . . . ?
C109 C110 C111 C112 -178.0(6) . . . . ?
N12 C111 C112 Br12 84.1(6) . . . . ?
C110 C111 C112 Br12 -97.0(6) . . . . ?
C118 N13 C114 C115 -1.0(9) . . . . ?
Cu1 N13 C114 C115 163.3(5) . . . . ?
C118 N13 C114 C113 178.9(5) . . . . ?
Cu1 N13 C114 C113 -16.7(8) . . . . ?
Br13 C113 C114 N13 -78.6(6) . . . . ?
Br13 C113 C114 C115 101.3(6) . . . . ?
N13 C114 C115 C116 -0.9(10) . . . . ?
C113 C114 C115 C116 179.1(6) . . . . ?
C114 C115 C116 C117 0.9(10) . . . . ?
C115 C116 C117 C118 1.0(11) . . . . ?
C114 N13 C118 C117 3.1(9) . . . . ?
Cu1 N13 C118 C117 -163.5(5) . . . . ?
C114 N13 C118 C119 -176.4(5) . . . . ?
Cu1 N13 C118 C119 17.0(6) . . . . ?
C116 C117 C118 N13 -3.1(10) . . . . ?
C116 C117 C118 C119 176.4(6) . . . . ?
C123 N14 C119 C120 0.8(9) . . . . ?
Cu1 N14 C119 C120 -172.6(5) . . . . ?
C123 N14 C119 C118 179.9(5) . . . . ?
Cu1 N14 C119 C118 6.5(6) . . . . ?
N13 C118 C119 N14 -15.9(8) . . . . ?
C117 C118 C119 N14 164.6(6) . . . . ?
N13 C118 C119 C120 163.2(6) . . . . ?
C117 C118 C119 C120 -16.3(10) . . . . ?
N14 C119 C120 C121 1.0(10) . . . . ?
C118 C119 C120 C121 -178.1(6) . . . . ?
C119 C120 C121 C122 -2.4(10) . . . . ?
C120 C121 C122 C123 2.1(11) . . . . ?
C119 N14 C123 C122 -1.1(9) . . . . ?
Cu1 N14 C123 C122 171.2(5) . . . . ?
C119 N14 C123 C124 175.9(5) . . . . ?
Cu1 N14 C123 C124 -11.8(8) . . . . ?
C121 C122 C123 N14 -0.3(10) . . . . ?
C121 C122 C123 C124 -177.1(6) . . . . ?
N14 C123 C124 Br14 -71.7(6) . . . . ?
C122 C123 C124 Br14 105.4(6) . . . . ?
N23 Cu2 N21 C206 137.9(4) . . . . ?
N24 Cu2 N21 C206 -118.4(4) . . . . ?
N22 Cu2 N21 C206 5.7(4) . . . . ?
N23 Cu2 N21 C202 -54.7(6) . . . . ?
N24 Cu2 N21 C202 49.1(6) . . . . ?
N22 Cu2 N21 C202 173.2(5) . . . . ?
N21 Cu2 N22 C211 173.5(5) . . . . ?
N23 Cu2 N22 C211 41.0(6) . . . . ?
N24 Cu2 N22 C211 -66.1(5) . . . . ?
N21 Cu2 N22 C207 1.6(4) . . . . ?
N23 Cu2 N22 C207 -130.9(4) . . . . ?
N24 Cu2 N22 C207 122.0(4) . . . . ?
N21 Cu2 N23 C214 -54.5(6) . . . . ?
N24 Cu2 N23 C214 -176.4(5) . . . . ?
N22 Cu2 N23 C214 56.9(6) . . . . ?
N21 Cu2 N23 C218 118.7(4) . . . . ?
N24 Cu2 N23 C218 -3.2(4) . . . . ?
N22 Cu2 N23 C218 -129.9(4) . . . . ?
N21 Cu2 N24 C219 -131.3(4) . . . . ?
N23 Cu2 N24 C219 -1.5(4) . . . . ?
N22 Cu2 N24 C219 129.0(4) . . . . ?
N21 Cu2 N24 C223 57.0(5) . . . . ?
N23 Cu2 N24 C223 -173.2(5) . . . . ?
N22 Cu2 N24 C223 -42.7(6) . . . . ?
C206 N21 C202 C203 1.0(9) . . . . ?
Cu2 N21 C202 C203 -166.2(5) . . . . ?
C206 N21 C202 C201 -178.5(5) . . . . ?
Cu2 N21 C202 C201 14.3(8) . . . . ?
Br21 C201 C202 N21 78.5(6) . . . . ?
Br21 C201 C202 C203 -101.0(6) . . . . ?
N21 C202 C203 C204 -0.5(10) . . . . ?
C201 C202 C203 C204 179.0(6) . . . . ?
C202 C203 C204 C205 -0.9(10) . . . . ?
C203 C204 C205 C206 1.7(10) . . . . ?
C202 N21 C206 C205 -0.2(8) . . . . ?
Cu2 N21 C206 C205 168.8(5) . . . . ?
C202 N21 C206 C207 179.5(5) . . . . ?
Cu2 N21 C206 C207 -11.5(6) . . . . ?
C204 C205 C206 N21 -1.1(9) . . . . ?
C204 C205 C206 C207 179.2(6) . . . . ?
C211 N22 C207 C208 -2.4(9) . . . . ?
Cu2 N22 C207 C208 170.2(4) . . . . ?
C211 N22 C207 C206 179.3(5) . . . . ?
Cu2 N22 C207 C206 -8.1(6) . . . . ?
N21 C206 C207 N22 13.1(7) . . . . ?
C205 C206 C207 N22 -167.3(5) . . . . ?
N21 C206 C207 C208 -165.1(5) . . . . ?
C205 C206 C207 C208 14.5(9) . . . . ?
N22 C207 C208 C209 -0.1(9) . . . . ?
C206 C207 C208 C209 177.9(6) . . . . ?
C207 C208 C209 C210 1.9(10) . . . . ?
C208 C209 C210 C211 -1.1(10) . . . . ?
C207 N22 C211 C210 3.3(9) . . . . ?
Cu2 N22 C211 C210 -168.2(4) . . . . ?
C207 N22 C211 C212 -174.0(5) . . . . ?
Cu2 N22 C211 C212 14.4(8) . . . . ?
C209 C210 C211 N22 -1.6(9) . . . . ?
C209 C210 C211 C212 175.7(6) . . . . ?
N22 C211 C212 Br22 83.7(6) . . . . ?
C210 C211 C212 Br22 -93.7(6) . . . . ?
C218 N23 C214 C215 -0.4(9) . . . . ?
Cu2 N23 C214 C215 172.5(5) . . . . ?
C218 N23 C214 C213 175.9(6) . . . . ?
Cu2 N23 C214 C213 -11.3(8) . . . . ?
Br23 C213 C214 N23 -81.4(6) . . . . ?
Br23 C213 C214 C215 94.9(6) . . . . ?
N23 C214 C215 C216 0.1(10) . . . . ?
C213 C214 C215 C216 -176.1(6) . . . . ?
C214 C215 C216 C217 -0.1(10) . . . . ?
C215 C216 C217 C218 0.5(10) . . . . ?
C214 N23 C218 C217 0.7(9) . . . . ?
Cu2 N23 C218 C217 -173.0(5) . . . . ?
C214 N23 C218 C219 -179.2(5) . . . . ?
Cu2 N23 C218 C219 7.0(7) . . . . ?
C216 C217 C218 N23 -0.8(10) . . . . ?
C216 C217 C218 C219 179.2(6) . . . . ?
C223 N24 C219 C220 0.2(9) . . . . ?
Cu2 N24 C219 C220 -172.4(5) . . . . ?
C223 N24 C219 C218 178.3(5) . . . . ?
Cu2 N24 C219 C218 5.6(7) . . . . ?
N23 C218 C219 N24 -8.4(8) . . . . ?
C217 C218 C219 N24 171.6(6) . . . . ?
N23 C218 C219 C220 169.6(6) . . . . ?
C217 C218 C219 C220 -10.3(10) . . . . ?
N24 C219 C220 C221 -0.2(10) . . . . ?
C218 C219 C220 C221 -178.2(6) . . . . ?
C219 C220 C221 C222 0.4(10) . . . . ?
C220 C221 C222 C223 -0.6(11) . . . . ?
C219 N24 C223 C222 -0.5(9) . . . . ?
Cu2 N24 C223 C222 171.1(5) . . . . ?
C219 N24 C223 C224 178.4(5) . . . . ?
Cu2 N24 C223 C224 -10.1(8) . . . . ?
C221 C222 C223 N24 0.7(10) . . . . ?
C221 C222 C223 C224 -178.1(6) . . . . ?
N24 C223 C224 Br24 -88.0(6) . . . . ?
C222 C223 C224 Br24 90.9(7) . . . . ?
